data_1010439
loop_
_publ_author_name
'John, A S'

_publ_section_title 'The Crystal Structure of Ice'
_journal_coden_ASTM PNASA6
_journal_name_full
;
Proceedings of the National Academy of Sciences, U.S.A.
;
_journal_page_first 193
_journal_page_last 197
_journal_paper_doi 10.1073/pnas.4.7.193
_journal_volume 4
_journal_year 1918
_chemical_compound_source I
_chemical_formula_structural 'H2 O'
_chemical_formula_sum 'H2 O'
_chemical_name_mineral Ice
_chemical_name_systematic Ice
_cell_angle_alpha 90
_cell_angle_beta 90
_cell_angle_gamma 120
_cell_formula_units_Z 4
_cell_length_a 4.74
_cell_length_b 4.74
_cell_length_c 6.65
_cell_volume 129.4
_cod_database_code 1010439

loop_
_atom_site_label
_atom_site_fract_x
_atom_site_fract_y
_atom_site_fract_z
? ? ? ?

loop_
_cod_related_entry_id
_cod_related_entry_database
_cod_related_entry_code
1 ChemSpider 937
